data_2217359
loop_
_publ_author_name
'\,Serb, Mihaela-Diana'
'Calmuschi-Cula, Beatrice'
'Dumitru, Florina'
'Englert, Ulli'
'Guran, Cornelia'

_publ_section_title
;
 Tris[4-(2-pyridylmethyleneamino)phenol]iron(II) bis(perchlorate)
;
_journal_coeditor_code WN2231
_journal_issue 1
_journal_name_full 'Acta Crystallographica Section E'
_journal_page_first m212
_journal_page_last m213
_journal_paper_doi 10.1107/S1600536807066688
_journal_volume 64
_journal_year 2008
_chemical_formula_iupac '[Fe (C12 H10 N2 O)3] (Cl O4)2'
_chemical_formula_moiety 'C36 H30 Fe N6 O3 2+, 2(Cl O4 -)'
_chemical_formula_sum 'C36 H30 Cl2 Fe N6 O11'
_chemical_formula_weight 849.41
_chemical_name_systematic
;
Tris[4-(2-pyridylmethyleneamino)phenol]iron(II) bis(perchlorate)
;
_space_group_IT_number 14
_symmetry_cell_setting monoclinic
_symmetry_space_group_name_Hall '-P 2ybc'
_symmetry_space_group_name_H-M 'P 1 21/c 1'
_atom_sites_solution_hydrogens geom
_atom_sites_solution_primary direct
_atom_sites_solution_secondary difmap
_audit_creation_method SHELXL-97
_cell_angle_alpha 90.00
_cell_angle_beta 91.089(5)
_cell_angle_gamma 90.00
_cell_formula_units_Z 4
_cell_length_a 16.201(3)
_cell_length_b 9.1222(15)
_cell_length_c 23.787(4)
_cell_measurement_reflns_used 8096
_cell_measurement_temperature 130(2)
_cell_measurement_theta_max 27.4
_cell_measurement_theta_min 2.1
_cell_volume 3514.8(11)
_computing_cell_refinement 'SAINT-Plus (Bruker, 1999)'
_computing_data_collection 'SMART (Bruker, 2001)'
_computing_data_reduction 'SAINT-Plus (Bruker, 1999)'
_computing_molecular_graphics 'PLATON (Spek, 2003)'
_computing_publication_material 'SHELXL97 (Sheldrick, 1997)'
_computing_structure_refinement 'SHELXL97 (Sheldrick, 1997)'
_computing_structure_solution 'SHELXS97 (Sheldrick, 1997)'
_diffrn_ambient_temperature 130(2)
_diffrn_measured_fraction_theta_full .99
_diffrn_measured_fraction_theta_max .98
_diffrn_measurement_device_type 'Bruker SMART APEX CCD'
_diffrn_measurement_method \w
_diffrn_radiation_monochromator graphite
_diffrn_radiation_source 'fine-focus sealed tube'
_diffrn_radiation_type MoK\a
_diffrn_radiation_wavelength 0.71073
_diffrn_reflns_av_R_equivalents 0.0811
_diffrn_reflns_av_sigmaI/netI 0.1275
_diffrn_reflns_limit_h_max 21
_diffrn_reflns_limit_h_min -19
_diffrn_reflns_limit_k_max 11
_diffrn_reflns_limit_k_min -11
_diffrn_reflns_limit_l_max 30
_diffrn_reflns_limit_l_min -26
_diffrn_reflns_number 20409
_diffrn_reflns_theta_full 26.0
_diffrn_reflns_theta_max 27.4
_diffrn_reflns_theta_min 2.1
_diffrn_standards_decay_% 'no decay'
_exptl_absorpt_coefficient_mu 0.655
_exptl_absorpt_correction_T_max 0.974
_exptl_absorpt_correction_T_min 0.714
_exptl_absorpt_correction_type multi-scan
_exptl_absorpt_process_details '(SADABS; Sheldrick, 1996)'
_exptl_crystal_colour 'dark brown'
_exptl_crystal_density_diffrn 1.605
_exptl_crystal_density_method 'not measured'
_exptl_crystal_description rod
_exptl_crystal_F_000 1744
_exptl_crystal_size_max 0.55
_exptl_crystal_size_mid 0.07
_exptl_crystal_size_min 0.04
_refine_diff_density_max .60
_refine_diff_density_min -.53
_refine_ls_extinction_method none
_refine_ls_goodness_of_fit_ref 1.007
_refine_ls_hydrogen_treatment constr
_refine_ls_matrix_type full
_refine_ls_number_parameters 505
_refine_ls_number_reflns 7879
_refine_ls_number_restraints 0
_refine_ls_restrained_S_all 1.007
_refine_ls_R_factor_all 0.1314
_refine_ls_R_factor_gt 0.0619
_refine_ls_shift/su_max 0.000
_refine_ls_shift/su_mean 0.000
_refine_ls_structure_factor_coef Fsqd
_refine_ls_weighting_details 'calc w=1/[\s^2^(Fo^2^)+(0.034P)^2^] where P=(Fo^2^+2Fc^2^)/3'
_refine_ls_weighting_scheme calc
_refine_ls_wR_factor_gt 0.0999
_refine_ls_wR_factor_ref 0.1152
_reflns_number_gt 4431
_reflns_number_total 7879
_reflns_threshold_expression I>2\s(I)
_cod_data_source_file wn2231.cif
_cod_data_source_block I
_cod_depositor_comments
;
The following automatic conversions were performed:
'_symmetry_cell_setting' value 'Monoclinic' changed to 'monoclinic'
according to '/home/saulius/struct/CIF-dictionaries/cif_core.dic'
dictionary named 'cif_core.dic' version 2.4.1 from 2010-06-29.

Automatic conversion script
Id: cif_fix_enum 1527 2010-12-29 10:47:43Z saulius 

The following automatic conversions were performed:

'_symmetry_cell_setting' value 'Monoclinic' changed to 'monoclinic'
according to /home/saulius/struct/CIF-dictionaries/cif_core.dic
dictionary named 'cif_core.dic' version 2.4.1 from 2010-06-29.

Automatic conversion script
Id: cif_fix_values 1715 2011-07-08 13:25:40Z adriana 
;
_cod_original_cell_volume 3514.8(10)
_cod_original_sg_symbol_H-M 'P 21/c'
_cod_database_code 2217359
_cod_database_fobs_code 2217359

loop_
_symmetry_equiv_pos_as_xyz
'x, y, z'
'-x, y+1/2, -z+1/2'
'-x, -y, -z'
'x, -y-1/2, z-1/2'

loop_
_atom_site_type_symbol
_atom_site_label
_atom_site_fract_x
_atom_site_fract_y
_atom_site_fract_z
_atom_site_U_iso_or_equiv
_atom_site_adp_type
_atom_site_calc_flag
_atom_site_refinement_flags
_atom_site_occupancy
Fe Fe1 0.25204(3) 0.69147(6) 0.15599(2) 0.02052(14) Uani d . 1
O O1 0.44356(17) 1.3193(3) 0.27185(11) 0.0430(7) Uani d . 1
H H1 0.4309 1.3514 0.3027 0.065 Uiso calc R 1
O O2 0.30912(16) 0.2248(3) -0.07599(10) 0.0376(7) Uani d . 1
H H2 0.3384 0.1595 -0.0628 0.056 Uiso calc R 1
O O3 0.03875(16) 1.2193(3) 0.01116(10) 0.0379(7) Uani d . 1
H H3 0.0218 1.2735 0.0359 0.057 Uiso calc R 1
N N1 0.22735(17) 0.5285(3) 0.20764(12) 0.0243(7) Uani d . 1
N N2 0.29799(17) 0.7776(3) 0.22739(12) 0.0230(7) Uani d . 1
N N3 0.19351(18) 0.5951(3) 0.09126(11) 0.0221(7) Uani d . 1
N N4 0.14110(17) 0.7711(3) 0.16764(11) 0.0210(7) Uani d . 1
N N5 0.27866(17) 0.8410(3) 0.09666(11) 0.0211(7) Uani d . 1
N N6 0.36340(17) 0.6253(3) 0.13568(11) 0.0199(7) Uani d . 1
C C1 0.2528(2) 0.5509(4) 0.26149(15) 0.0238(9) Uani d . 1
C C2 0.2939(2) 0.6898(4) 0.27008(15) 0.0255(8) Uani d . 1
H H2A 0.3165 0.7153 0.3049 0.031 Uiso calc R 1
C C3 0.3315(2) 0.9198(4) 0.23806(14) 0.0225(8) Uani d . 1
C C4 0.3158(2) 0.9923(4) 0.28827(14) 0.0259(9) Uani d . 1
H H4 0.2804 0.9502 0.3141 0.031 Uiso calc R 1
C C5 0.3519(2) 1.1253(4) 0.30015(15) 0.0288(9) Uani d . 1
H H5 0.3412 1.1723 0.3339 0.035 Uiso calc R 1
C C6 0.4038(2) 1.1889(4) 0.26232(15) 0.0272(9) Uani d . 1
C C7 0.4177(2) 1.1200(4) 0.21192(15) 0.0317(10) Uani d . 1
H H7 0.4516 1.1643 0.1858 0.038 Uiso calc R 1
C C8 0.3822(2) 0.9875(4) 0.19971(15) 0.0277(9) Uani d . 1
H H8 0.3922 0.9425 0.1654 0.033 Uiso calc R 1
C C9 0.2382(2) 0.4512(4) 0.30424(15) 0.0284(9) Uani d . 1
H H9 0.2572 0.4695 0.3407 0.034 Uiso calc R 1
C C10 0.1950(2) 0.3248(4) 0.29190(16) 0.0335(10) Uani d . 1
H H10 0.1854 0.2553 0.3196 0.040 Uiso calc R 1
C C11 0.1661(2) 0.3035(4) 0.23742(16) 0.0333(10) Uani d . 1
H H11 0.1354 0.2207 0.2280 0.040 Uiso calc R 1
C C12 0.1839(2) 0.4077(4) 0.19731(15) 0.0282(9) Uani d . 1
H H12 0.1642 0.3923 0.1608 0.034 Uiso calc R 1
C C13 0.2266(2) 0.5021(4) 0.04826(14) 0.0228(8) Uani d . 1
C C14 0.2054(2) 0.5242(4) -0.00785(14) 0.0278(9) Uani d . 1
H H14 0.1714 0.6024 -0.0180 0.033 Uiso calc R 1
C C15 0.2342(2) 0.4314(4) -0.04842(15) 0.0323(10) Uani d . 1
H H15 0.2198 0.4474 -0.0860 0.039 Uiso calc R 1
C C16 0.2843(2) 0.3144(4) -0.03397(15) 0.0290(9) Uani d . 1
C C17 0.3091(2) 0.2942(4) 0.02191(15) 0.0250(9) Uani d . 1
H H17 0.3453 0.2189 0.0317 0.030 Uiso calc R 1
C C18 0.2791(2) 0.3878(4) 0.06279(15) 0.0244(9) Uani d . 1
H H18 0.2945 0.3736 0.1003 0.029 Uiso calc R 1
C C19 0.1181(2) 0.6377(4) 0.08495(15) 0.0248(9) Uani d . 1
H H19 0.0854 0.6040 0.0551 0.030 Uiso calc R 1
C C20 0.0859(2) 0.7398(4) 0.12569(14) 0.0229(8) Uani d . 1
C C21 0.1159(2) 0.8625(4) 0.20802(14) 0.0247(9) Uani d . 1
H H21 0.1509 0.8799 0.2387 0.030 Uiso calc R 1
C C22 0.0397(2) 0.9321(4) 0.20587(15) 0.0280(9) Uani d . 1
H H22 0.0245 0.9958 0.2344 0.034 Uiso calc R 1
C C23 -0.0129(2) 0.9057(4) 0.16097(16) 0.0328(10) Uani d . 1
H H23 -0.0628 0.9559 0.1576 0.039 Uiso calc R 1
C C24 0.0089(2) 0.8037(4) 0.12084(15) 0.0304(9) Uani d . 1
H H24 -0.0272 0.7790 0.0915 0.037 Uiso calc R 1
C C25 0.2220(2) 0.9464(4) 0.07386(14) 0.0221(8) Uani d . 1
C C26 0.1963(2) 0.9394(4) 0.01779(14) 0.0271(9) Uani d . 1
H H26 0.2202 0.8713 -0.0060 0.032 Uiso calc R 1
C C27 0.1365(2) 1.0312(4) -0.00281(15) 0.0297(9) Uani d . 1
H H27 0.1200 1.0261 -0.0404 0.036 Uiso calc R 1
C C28 0.1004(2) 1.1321(4) 0.03266(15) 0.0260(9) Uani d . 1
C C29 0.1265(2) 1.1410(4) 0.08820(14) 0.0238(9) Uani d . 1
H H29 0.1029 1.2097 0.1119 0.029 Uiso calc R 1
C C30 0.1869(2) 1.0497(4) 0.10853(15) 0.0241(9) Uani d . 1
H H30 0.2044 1.0570 0.1459 0.029 Uiso calc R 1
C C31 0.3439(2) 0.8096(4) 0.06834(14) 0.0248(8) Uani d . 1
H H31 0.3575 0.8609 0.0360 0.030 Uiso calc R 1
C C32 0.3945(2) 0.6907(4) 0.08974(14) 0.0223(8) Uani d . 1
C C33 0.4093(2) 0.5220(4) 0.16004(15) 0.0241(9) Uani d . 1
H H33 0.3901 0.4780 0.1925 0.029 Uiso calc R 1
C C34 0.4844(2) 0.4767(4) 0.13958(16) 0.0304(9) Uani d . 1
H H34 0.5146 0.4042 0.1582 0.036 Uiso calc R 1
C C35 0.5140(2) 0.5396(4) 0.09150(17) 0.0330(10) Uani d . 1
H H35 0.5632 0.5079 0.0762 0.040 Uiso calc R 1
C C36 0.4691(2) 0.6504(4) 0.06662(16) 0.0306(9) Uani d . 1
H H36 0.4884 0.6975 0.0348 0.037 Uiso calc R 1
Cl Cl1 0.56386(6) 0.08454(11) 0.08604(4) 0.0336(3) Uani d . 1
O O4 0.59056(18) -0.0018(3) 0.03976(10) 0.0498(8) Uani d . 1
O O5 0.48010(18) 0.1187(4) 0.08003(13) 0.0798(12) Uani d . 1
O O6 0.6107(3) 0.2155(4) 0.08746(18) 0.1029(14) Uani d . 1
O O7 0.58053(19) 0.0088(4) 0.13652(11) 0.0648(10) Uani d . 1
Cl Cl2 0.07519(6) 0.85572(12) 0.36151(4) 0.0384(3) Uani d . 1
O O8 0.10983(19) 0.9829(3) 0.33517(11) 0.0603(10) Uani d . 1
O O9 0.03283(17) 0.9033(3) 0.41089(11) 0.0498(8) Uani d . 1
O O10 0.1390(2) 0.7602(4) 0.37764(16) 0.0819(12) Uani d . 1
O O11 0.0186(2) 0.7834(4) 0.32467(12) 0.0663(10) Uani d . 1

loop_
_atom_site_aniso_label
_atom_site_aniso_U_11
_atom_site_aniso_U_22
_atom_site_aniso_U_33
_atom_site_aniso_U_12
_atom_site_aniso_U_13
_atom_site_aniso_U_23
Fe1 0.0234(3) 0.0188(3) 0.0193(3) 0.0015(2) -0.0003(2) -0.0005(2)
O1 0.062(2) 0.0289(17) 0.0377(16) -0.0113(15) -0.0031(14) -0.0074(14)
O2 0.0576(19) 0.0300(17) 0.0254(15) 0.0163(14) 0.0023(13) -0.0022(12)
O3 0.0444(17) 0.0399(18) 0.0290(15) 0.0151(14) -0.0073(13) -0.0052(13)
N1 0.0273(17) 0.0210(18) 0.0245(17) 0.0019(14) -0.0037(14) -0.0032(14)
N2 0.0220(16) 0.0204(19) 0.0265(17) 0.0042(14) -0.0002(13) 0.0000(14)
N3 0.0285(18) 0.0171(17) 0.0209(16) 0.0005(14) 0.0035(13) 0.0002(13)
N4 0.0256(17) 0.0206(18) 0.0167(16) -0.0016(14) 0.0009(13) 0.0017(13)
N5 0.0257(17) 0.0153(17) 0.0221(16) -0.0029(13) -0.0021(14) -0.0002(13)
N6 0.0227(16) 0.0181(17) 0.0189(16) -0.0026(14) -0.0018(13) -0.0004(13)
C1 0.020(2) 0.023(2) 0.027(2) 0.0055(17) -0.0035(16) 0.0019(18)
C2 0.029(2) 0.025(2) 0.022(2) -0.0014(18) -0.0028(16) 0.0033(18)
C3 0.022(2) 0.019(2) 0.026(2) 0.0014(17) -0.0037(16) -0.0051(17)
C4 0.030(2) 0.026(2) 0.022(2) 0.0002(18) -0.0019(17) 0.0018(17)
C5 0.033(2) 0.031(2) 0.022(2) 0.0036(19) -0.0038(18) -0.0052(18)
C6 0.032(2) 0.015(2) 0.034(2) 0.0023(19) -0.0095(18) -0.0030(19)
C7 0.044(3) 0.026(2) 0.025(2) -0.008(2) 0.0053(19) -0.0007(18)
C8 0.033(2) 0.026(2) 0.025(2) 0.0032(19) 0.0020(18) -0.0030(18)
C9 0.030(2) 0.031(2) 0.024(2) 0.0003(19) -0.0033(17) 0.0047(18)
C10 0.037(2) 0.024(2) 0.039(2) 0.004(2) 0.000(2) 0.0086(19)
C11 0.036(2) 0.022(2) 0.042(2) -0.0021(19) 0.0037(19) 0.000(2)
C12 0.035(2) 0.021(2) 0.029(2) -0.0057(19) -0.0014(18) 0.0003(18)
C13 0.029(2) 0.015(2) 0.024(2) -0.0001(17) -0.0013(17) -0.0008(16)
C14 0.038(2) 0.021(2) 0.024(2) 0.0073(19) -0.0034(18) 0.0003(17)
C15 0.046(3) 0.034(3) 0.017(2) 0.011(2) -0.0044(18) -0.0031(18)
C16 0.040(2) 0.023(2) 0.024(2) 0.005(2) 0.0053(18) -0.0031(18)
C17 0.026(2) 0.017(2) 0.031(2) 0.0009(17) -0.0008(17) 0.0012(18)
C18 0.033(2) 0.020(2) 0.020(2) -0.0081(18) -0.0031(17) 0.0005(17)
C19 0.026(2) 0.023(2) 0.025(2) -0.0071(18) -0.0004(17) 0.0001(17)
C20 0.026(2) 0.019(2) 0.024(2) -0.0005(17) 0.0029(17) 0.0037(16)
C21 0.031(2) 0.027(2) 0.0156(19) 0.0036(18) 0.0017(16) 0.0018(17)
C22 0.032(2) 0.030(2) 0.022(2) 0.0020(19) 0.0089(18) -0.0002(18)
C23 0.026(2) 0.039(3) 0.034(2) 0.011(2) 0.0085(19) 0.007(2)
C24 0.027(2) 0.039(3) 0.025(2) 0.001(2) -0.0051(17) 0.000(2)
C25 0.026(2) 0.014(2) 0.026(2) -0.0007(16) -0.0010(17) 0.0020(16)
C26 0.037(2) 0.020(2) 0.024(2) 0.0028(18) 0.0030(18) 0.0002(17)
C27 0.040(2) 0.026(2) 0.023(2) 0.0027(19) -0.0034(18) -0.0015(18)
C28 0.027(2) 0.021(2) 0.029(2) 0.0016(18) -0.0024(17) 0.0016(18)
C29 0.027(2) 0.018(2) 0.027(2) -0.0040(17) 0.0034(17) -0.0047(17)
C30 0.027(2) 0.021(2) 0.024(2) -0.0014(17) -0.0031(17) -0.0017(17)
C31 0.029(2) 0.024(2) 0.0212(19) -0.0061(19) 0.0044(17) -0.0025(18)
C32 0.0245(19) 0.017(2) 0.025(2) 0.0007(17) -0.0034(16) -0.0037(17)
C33 0.026(2) 0.019(2) 0.027(2) 0.0009(17) -0.0038(17) 0.0027(17)
C34 0.027(2) 0.019(2) 0.045(3) 0.0058(18) -0.0073(19) 0.0015(19)
C35 0.025(2) 0.024(2) 0.051(3) 0.0050(19) 0.0047(19) -0.004(2)
C36 0.031(2) 0.029(2) 0.032(2) -0.0013(19) 0.0080(18) -0.0022(19)
Cl1 0.0392(6) 0.0342(6) 0.0273(5) 0.0127(5) 0.0016(4) -0.0004(5)
O4 0.078(2) 0.0455(19) 0.0267(16) 0.0280(17) 0.0097(15) -0.0017(14)
O5 0.046(2) 0.139(4) 0.054(2) 0.047(2) -0.0139(17) -0.024(2)
O6 0.124(4) 0.036(2) 0.149(4) -0.007(2) 0.015(3) -0.023(2)
O7 0.074(2) 0.089(3) 0.0317(18) 0.036(2) 0.0095(16) 0.0198(18)
Cl2 0.0365(6) 0.0503(7) 0.0283(6) -0.0131(5) -0.0019(5) -0.0016(5)
O8 0.078(2) 0.069(2) 0.0346(17) -0.0477(19) 0.0098(16) -0.0038(16)
O9 0.056(2) 0.048(2) 0.0459(18) -0.0090(16) 0.0241(16) 0.0002(15)
O10 0.064(2) 0.084(3) 0.097(3) 0.037(2) -0.015(2) -0.024(2)
O11 0.077(2) 0.083(3) 0.0391(18) -0.052(2) -0.0175(16) 0.0084(17)

loop_
_atom_type_symbol
_atom_type_description
_atom_type_scat_dispersion_real
_atom_type_scat_dispersion_imag
_atom_type_scat_source
C C .0033 .0016 'International Tables Vol C Tables 4.2.6.8 and 6.1.1.4'
H H .0000 .0000 'International Tables Vol C Tables 4.2.6.8 and 6.1.1.4'
Cl Cl .1484 .1585 'International Tables Vol C Tables 4.2.6.8 and 6.1.1.4'
Fe Fe .3463 .8444 'International Tables Vol C Tables 4.2.6.8 and 6.1.1.4'
N N .0061 .0033 'International Tables Vol C Tables 4.2.6.8 and 6.1.1.4'
O O .0106 .0060 'International Tables Vol C Tables 4.2.6.8 and 6.1.1.4'

loop_
_geom_angle_atom_site_label_1
_geom_angle_atom_site_label_2
_geom_angle_atom_site_label_3
_geom_angle
_geom_angle_publ_flag
N4 Fe1 N6 173.00(12) yes
N4 Fe1 N1 89.66(11) yes
N6 Fe1 N1 96.85(12) yes
N4 Fe1 N3 81.32(12) yes
N6 Fe1 N3 95.72(11) yes
N1 Fe1 N3 92.83(12) yes
N4 Fe1 N2 93.54(11) yes
N6 Fe1 N2 90.05(11) yes
N1 Fe1 N2 81.04(12) yes
N3 Fe1 N2 172.06(12) yes
N4 Fe1 N5 93.27(11) yes
N6 Fe1 N5 80.00(12) yes
N1 Fe1 N5 173.71(12) yes
N3 Fe1 N5 82.12(11) yes
N2 Fe1 N5 104.31(12) yes
C6 O1 H1 109.5 ?
C16 O2 H2 109.5 ?
C28 O3 H3 109.5 ?
C12 N1 C1 116.8(3) ?
C12 N1 Fe1 128.5(2) ?
C1 N1 Fe1 114.4(2) ?
C2 N2 C3 116.6(3) ?
C2 N2 Fe1 113.5(2) ?
C3 N2 Fe1 129.9(2) ?
C19 N3 C13 117.4(3) ?
C19 N3 Fe1 113.1(2) ?
C13 N3 Fe1 129.0(2) ?
C21 N4 C20 116.8(3) ?
C21 N4 Fe1 128.5(2) ?
C20 N4 Fe1 114.3(2) ?
C31 N5 C25 118.4(3) ?
C31 N5 Fe1 113.7(2) ?
C25 N5 Fe1 125.2(2) ?
C33 N6 C32 116.9(3) ?
C33 N6 Fe1 128.2(2) ?
C32 N6 Fe1 114.9(2) ?
N1 C1 C9 122.8(3) ?
N1 C1 C2 113.4(3) ?
C9 C1 C2 123.8(3) ?
N2 C2 C1 117.5(3) ?
N2 C2 H2A 121.2 ?
C1 C2 H2A 121.2 ?
C8 C3 C4 118.2(3) ?
C8 C3 N2 121.1(3) ?
C4 C3 N2 120.6(3) ?
C5 C4 C3 120.8(4) ?
C5 C4 H4 119.6 ?
C3 C4 H4 119.6 ?
C6 C5 C4 120.1(4) ?
C6 C5 H5 119.9 ?
C4 C5 H5 119.9 ?
O1 C6 C5 123.4(3) ?
O1 C6 C7 117.2(3) ?
C5 C6 C7 119.4(4) ?
C8 C7 C6 120.9(4) ?
C8 C7 H7 119.5 ?
C6 C7 H7 119.5 ?
C7 C8 C3 120.4(3) ?
C7 C8 H8 119.8 ?
C3 C8 H8 119.8 ?
C10 C9 C1 119.0(3) ?
C10 C9 H9 120.5 ?
C1 C9 H9 120.5 ?
C9 C10 C11 118.6(4) ?
C9 C10 H10 120.7 ?
C11 C10 H10 120.7 ?
C12 C11 C10 118.7(4) ?
C12 C11 H11 120.7 ?
C10 C11 H11 120.7 ?
N1 C12 C11 124.1(4) ?
N1 C12 H12 118.0 ?
C11 C12 H12 118.0 ?
C18 C13 C14 119.3(3) ?
C18 C13 N3 120.1(3) ?
C14 C13 N3 120.6(3) ?
C15 C14 C13 120.4(3) ?
C15 C14 H14 119.8 ?
C13 C14 H14 119.8 ?
C14 C15 C16 120.6(3) ?
C14 C15 H15 119.7 ?
C16 C15 H15 119.7 ?
O2 C16 C15 117.6(3) ?
O2 C16 C17 122.6(3) ?
C15 C16 C17 119.8(3) ?
C18 C17 C16 119.2(3) ?
C18 C17 H17 120.4 ?
C16 C17 H17 120.4 ?
C13 C18 C17 120.6(3) ?
C13 C18 H18 119.7 ?
C17 C18 H18 119.7 ?
N3 C19 C20 118.0(3) ?
N3 C19 H19 121.0 ?
C20 C19 H19 121.0 ?
N4 C20 C24 123.7(3) ?
N4 C20 C19 112.7(3) ?
C24 C20 C19 123.6(3) ?
N4 C21 C22 122.7(3) ?
N4 C21 H21 118.6 ?
C22 C21 H21 118.6 ?
C23 C22 C21 119.1(3) ?
C23 C22 H22 120.4 ?
C21 C22 H22 120.4 ?
C22 C23 C24 119.3(3) ?
C22 C23 H23 120.3 ?
C24 C23 H23 120.3 ?
C20 C24 C23 118.0(3) ?
C20 C24 H24 121.0 ?
C23 C24 H24 121.0 ?
C30 C25 C26 118.9(3) ?
C30 C25 N5 120.1(3) ?
C26 C25 N5 120.8(3) ?
C27 C26 C25 120.9(3) ?
C27 C26 H26 119.5 ?
C25 C26 H26 119.5 ?
C26 C27 C28 119.6(3) ?
C26 C27 H27 120.2 ?
C28 C27 H27 120.2 ?
O3 C28 C29 122.1(3) ?
O3 C28 C27 118.2(3) ?
C29 C28 C27 119.8(3) ?
C30 C29 C28 120.4(3) ?
C30 C29 H29 119.8 ?
C28 C29 H29 119.8 ?
C29 C30 C25 120.3(3) ?
C29 C30 H30 119.8 ?
C25 C30 H30 119.8 ?
N5 C31 C32 116.4(3) ?
N5 C31 H31 121.8 ?
C32 C31 H31 121.8 ?
N6 C32 C36 123.0(3) ?
N6 C32 C31 113.5(3) ?
C36 C32 C31 123.5(3) ?
N6 C33 C34 123.3(3) ?
N6 C33 H33 118.4 ?
C34 C33 H33 118.4 ?
C35 C34 C33 119.4(4) ?
C35 C34 H34 120.3 ?
C33 C34 H34 120.3 ?
C36 C35 C34 118.5(4) ?
C36 C35 H35 120.8 ?
C34 C35 H35 120.8 ?
C35 C36 C32 118.9(4) ?
C35 C36 H36 120.6 ?
C32 C36 H36 120.6 ?
O5 Cl1 O7 111.5(2) ?
O5 Cl1 O6 109.5(2) ?
O7 Cl1 O6 107.4(2) ?
O5 Cl1 O4 110.62(19) ?
O7 Cl1 O4 109.36(17) ?
O6 Cl1 O4 108.3(2) ?
O10 Cl2 O11 110.2(2) ?
O10 Cl2 O8 109.2(2) ?
O11 Cl2 O8 111.05(18) ?
O10 Cl2 O9 109.0(2) ?
O11 Cl2 O9 109.40(19) ?
O8 Cl2 O9 107.96(18) ?

loop_
_geom_bond_atom_site_label_1
_geom_bond_atom_site_label_2
_geom_bond_distance
_geom_bond_publ_flag
Fe1 N4 1.963(3) yes
Fe1 N6 1.971(3) yes
Fe1 N1 1.974(3) yes
Fe1 N3 1.997(3) yes
Fe1 N2 2.002(3) yes
Fe1 N5 2.015(3) yes
O1 C6 1.370(4) ?
O1 H1 0.8200 ?
O2 C16 1.358(4) ?
O2 H2 0.8200 ?
O3 C28 1.369(4) ?
O3 H3 0.8200 ?
N1 C12 1.328(4) ?
N1 C1 1.354(4) ?
N2 C2 1.296(4) ?
N2 C3 1.426(4) ?
N3 C19 1.288(4) ?
N3 C13 1.440(4) ?
N4 C21 1.341(4) ?
N4 C20 1.358(4) ?
N5 C31 1.296(4) ?
N5 C25 1.429(4) ?
N6 C33 1.327(4) ?
N6 C32 1.351(4) ?
C1 C9 1.388(5) ?
C1 C2 1.444(5) ?
C2 H2A 0.9300 ?
C3 C8 1.385(5) ?
C3 C4 1.393(5) ?
C4 C5 1.374(5) ?
C4 H4 0.9300 ?
C5 C6 1.371(5) ?
C5 H5 0.9300 ?
C6 C7 1.376(5) ?
C7 C8 1.368(5) ?
C7 H7 0.9300 ?
C8 H8 0.9300 ?
C9 C10 1.378(5) ?
C9 H9 0.9300 ?
C10 C11 1.383(5) ?
C10 H10 0.9300 ?
C11 C12 1.381(5) ?
C11 H11 0.9300 ?
C12 H12 0.9300 ?
C13 C18 1.385(5) ?
C13 C14 1.387(5) ?
C14 C15 1.372(5) ?
C14 H14 0.9300 ?
C15 C16 1.380(5) ?
C15 H15 0.9300 ?
C16 C17 1.394(5) ?
C17 C18 1.388(5) ?
C17 H17 0.9300 ?
C18 H18 0.9300 ?
C19 C20 1.449(5) ?
C19 H19 0.9300 ?
C20 C24 1.378(5) ?
C21 C22 1.388(5) ?
C21 H21 0.9300 ?
C22 C23 1.375(5) ?
C22 H22 0.9300 ?
C23 C24 1.384(5) ?
C23 H23 0.9300 ?
C24 H24 0.9300 ?
C25 C30 1.382(5) ?
C25 C26 1.391(5) ?
C26 C27 1.365(5) ?
C26 H26 0.9300 ?
C27 C28 1.385(5) ?
C27 H27 0.9300 ?
C28 C29 1.382(5) ?
C29 C30 1.366(5) ?
C29 H29 0.9300 ?
C30 H30 0.9300 ?
C31 C32 1.446(5) ?
C31 H31 0.9300 ?
C32 C36 1.387(5) ?
C33 C34 1.382(5) ?
C33 H33 0.9300 ?
C34 C35 1.374(5) ?
C34 H34 0.9300 ?
C35 C36 1.372(5) ?
C35 H35 0.9300 ?
C36 H36 0.9300 ?
Cl1 O5 1.397(3) ?
Cl1 O7 1.407(3) ?
Cl1 O6 1.416(4) ?
Cl1 O4 1.427(3) ?
Cl2 O10 1.400(3) ?
Cl2 O11 1.418(3) ?
Cl2 O8 1.438(3) ?
Cl2 O9 1.439(3) ?

loop_
_geom_hbond_atom_site_label_D
_geom_hbond_atom_site_label_H
_geom_hbond_atom_site_label_A
_geom_hbond_site_symmetry_A
_geom_hbond_distance_DH
_geom_hbond_distance_HA
_geom_hbond_distance_DA
_geom_hbond_angle_DHA
_geom_hbond_publ_flag
O1 H1 O7 2_665 0.82 2.05 2.815(4) 155 yes
O2 H2 O4 3_655 0.82 1.92 2.733(4) 174 yes
O3 H3 O9 2_555 0.82 1.96 2.772(4) 172 yes
